data_1553742
loop_
_publ_author_name
'Ammon, Felix'
'Sauer, Stephanie Theresia'
'Lippert, Rainer'
'Lungerich, Dominik'
'Reger, David'
'Hampel, Frank'
'Jux, Norbert'

_publ_section_title
;
 Unexpected formation of [5]helicenes from hexaarylbenzenes containing
 pyrrole moieties
;
_journal_issue 5
_journal_name_full 'Organic Chemistry Frontiers'
_journal_page_first 861
_journal_paper_doi 10.1039/C7QO00112F
_journal_volume 4
_journal_year 2017
_chemical_formula_moiety 'C11 H8 N O2 S'
_chemical_formula_sum 'C11 H8 N O2 S'
_chemical_formula_weight 218.24
_space_group_crystal_system monoclinic
_space_group_IT_number 14
_space_group_name_Hall '-P 2ybc'
_space_group_name_H-M_alt 'P 1 21/c 1'
_atom_sites_solution_hydrogens geom
_atom_sites_solution_primary direct
_audit_creation_date 2016-04-15
_audit_creation_method
;
Olex2 1.2
(compiled 2016.02.19 svn.r3266 for OlexSys, GUI svn.r5155)
;
_audit_update_record
;
2017-01-12 deposited with the CCDC.
2017-03-23 downloaded from the CCDC.
;
_cell_angle_alpha 90
_cell_angle_beta 94.927(2)
_cell_angle_gamma 90
_cell_formula_units_Z 2
_cell_length_a 5.69674(11)
_cell_length_b 8.92923(16)
_cell_length_c 19.6982(5)
_cell_measurement_reflns_used 2683
_cell_measurement_temperature 173.00(10)
_cell_measurement_theta_max 61.5490
_cell_measurement_theta_min 4.4920
_cell_volume 998.30(4)
_computing_cell_refinement 'CrysAlisPro 1.171.38.41 (Rigaku OD, 2015)'
_computing_data_collection 'CrysAlisPro 1.171.38.41 (Rigaku OD, 2015)'
_computing_data_reduction 'CrysAlisPro 1.171.38.41 (Rigaku OD, 2015)'
_computing_molecular_graphics 'Olex2 (Dolomanov et al., 2009)'
_computing_publication_material 'Olex2 (Dolomanov et al., 2009)'
_computing_structure_refinement 'ShelXL (Sheldrick, 2015)'
_computing_structure_solution 'ShelXS (Sheldrick, 2008)'
_diffrn_ambient_environment N~2~
_diffrn_ambient_temperature 173.00(10)
_diffrn_detector 'CCD plate'
_diffrn_detector_area_resol_mean 10.6144
_diffrn_detector_type Atlas
_diffrn_measured_fraction_theta_full 0.843
_diffrn_measured_fraction_theta_max 0.984
_diffrn_measurement_details
;
List of Runs (angles in degrees, time in seconds):

  # Type    Start    End  Width  t~exp~   \w     \q     \k     \f   Frames
#--------------------------------------------------------------------------
  1  \w     16.00  90.00   1.00    1.00    --   82.59 -30.00 -90.00   74
  2  \w     58.00 121.00   1.00    1.00    --   82.59  45.00-180.00   63
  3  \w     58.00 115.00   1.00    1.00    --   82.59  45.00-120.00   57
  4  \w     52.00 150.00   1.00    1.00    --   82.59  77.00  30.00   98
  5  \w     19.00 132.00   1.00    1.00    --   82.59 -15.00 -30.00  113
  6  \w     30.00 117.00   1.00    1.00    --   82.59-125.00-120.00   87
  7  \w     20.00  98.00   1.00    1.00    --   82.59 -77.00 -90.00   78
  8  \w    -64.00  25.00   1.00    1.00    --    0.00 -38.00-180.00   89
  9  \w    -86.00 -34.00   1.00    1.00    --    0.00 178.00-180.00   52
;
_diffrn_measurement_device 'four-circle diffractometer'
_diffrn_measurement_device_type 'SuperNova, Dual, Cu at zero, Atlas'
_diffrn_measurement_method '\w scans'
_diffrn_orient_matrix_type 'CrysAlisPro convention (1999,Acta A55,543-557)'
_diffrn_orient_matrix_UB_11 -0.1996531000
_diffrn_orient_matrix_UB_12 0.1169307000
_diffrn_orient_matrix_UB_13 -0.0033195000
_diffrn_orient_matrix_UB_21 0.0554304000
_diffrn_orient_matrix_UB_22 0.0433720000
_diffrn_orient_matrix_UB_23 -0.0725845000
_diffrn_orient_matrix_UB_31 -0.1751819000
_diffrn_orient_matrix_UB_32 -0.1193844000
_diffrn_orient_matrix_UB_33 -0.0296444000
_diffrn_radiation_monochromator mirror
_diffrn_radiation_probe x-ray
_diffrn_radiation_type CuK\a
_diffrn_radiation_wavelength 1.54184
_diffrn_reflns_av_R_equivalents 0.0297
_diffrn_reflns_av_unetI/netI 0.0250
_diffrn_reflns_Laue_measured_fraction_full 0.843
_diffrn_reflns_Laue_measured_fraction_max 0.984
_diffrn_reflns_limit_h_max 6
_diffrn_reflns_limit_h_min -6
_diffrn_reflns_limit_k_max 10
_diffrn_reflns_limit_k_min -10
_diffrn_reflns_limit_l_max 20
_diffrn_reflns_limit_l_min -22
_diffrn_reflns_number 4209
_diffrn_reflns_point_group_measured_fraction_full 0.843
_diffrn_reflns_point_group_measured_fraction_max 0.984
_diffrn_reflns_theta_full 67.684
_diffrn_reflns_theta_max 61.416
_diffrn_reflns_theta_min 4.506
_diffrn_source 'micro-focus sealed X-ray tube'
_diffrn_source_type 'SuperNova (Cu) X-ray Source'
_exptl_absorpt_coefficient_mu 2.703
_exptl_absorpt_correction_T_max 1.00000
_exptl_absorpt_correction_T_min 0.60962
_exptl_absorpt_correction_type multi-scan
_exptl_absorpt_process_details
;
CrysAlisPro 1.171.38.41 (Rigaku Oxford Diffraction, 2015)
Empirical absorption correction using spherical harmonics,
 implemented in SCALE3 ABSPACK scaling algorithm.
;
_exptl_crystal_colour 'clear brownish brown'
_exptl_crystal_colour_lustre clear
_exptl_crystal_colour_modifier brownish
_exptl_crystal_colour_primary brown
_exptl_crystal_density_diffrn 1.452
_exptl_crystal_description needle
_exptl_crystal_F_000 452
_exptl_crystal_recrystallization_method 'crystallized from toluene/hexanes'
_exptl_crystal_size_max 0.404
_exptl_crystal_size_mid 0.117
_exptl_crystal_size_min 0.085
_refine_diff_density_max 0.296
_refine_diff_density_min -0.249
_refine_diff_density_rms 0.059
_refine_ls_extinction_method none
_refine_ls_goodness_of_fit_ref 1.054
_refine_ls_hydrogen_treatment constr
_refine_ls_matrix_type full
_refine_ls_number_parameters 136
_refine_ls_number_reflns 1524
_refine_ls_number_restraints 0
_refine_ls_restrained_S_all 1.054
_refine_ls_R_factor_all 0.0465
_refine_ls_R_factor_gt 0.0430
_refine_ls_shift/su_max 0.000
_refine_ls_shift/su_mean 0.000
_refine_ls_structure_factor_coef Fsqd
_refine_ls_weighting_details 'w=1/[\s^2^(Fo^2^)+(0.0690P)^2^+0.5343P] where P=(Fo^2^+2Fc^2^)/3'
_refine_ls_weighting_scheme calc
_refine_ls_wR_factor_gt 0.1146
_refine_ls_wR_factor_ref 0.1186
_reflns_Friedel_coverage 0.000
_reflns_number_gt 1376
_reflns_number_total 1524
_reflns_threshold_expression 'I > 2\s(I)'
_cod_data_source_file c7qo00112f2.cif
_cod_data_source_block 16jux-fa01
_cod_database_code 1553742
_shelxl_version_number 2014/6
_chemical_oxdiff_formula 'C22 H16 N2 O4 S2'
_shelx_space_group_comment
;
The symmetry employed for this shelxl refinement is uniquely defined
by the following loop, which should always be used as a source of
symmetry information in preference to the above space-group names.
They are only intended as comments.
;
_reflns_odcompleteness_completeness 96.41
_reflns_odcompleteness_iscentric 1
_reflns_odcompleteness_theta 62.05
_olex2_refinement_description
;
1. Fixed Uiso
 At 1.2 times of:
  All C(H) groups
2.a Aromatic/amide H refined with riding coordinates:
 C11(H11), C5(H5), C2(H2), C15(H15), C3(H3), C12(H12), C6(H6), C4(H4)
;
_olex2_date_sample_data_collection 2016-03-01
_olex2_exptl_crystal_mounting_method 'mounted on a loop'
_olex2_submission_original_sample_id FA143
_olex2_submission_special_instructions 'No special instructions were received'
_oxdiff_exptl_absorpt_empirical_details
;
Empirical correction (ABSPACK) includes:
- Absorption correction using spherical harmonics
- Frame scaling
- Detector area scaling
;
_oxdiff_exptl_absorpt_empirical_full_max 1.492
_oxdiff_exptl_absorpt_empirical_full_min 0.729

loop_
_space_group_symop_operation_xyz
'x, y, z'
'-x, y+1/2, -z+1/2'
'-x, -y, -z'
'x, -y-1/2, z-1/2'

loop_
_atom_site_label
_atom_site_type_symbol
_atom_site_fract_x
_atom_site_fract_y
_atom_site_fract_z
_atom_site_U_iso_or_equiv
_atom_site_adp_type
_atom_site_occupancy
_atom_site_site_symmetry_order
_atom_site_calc_flag
_atom_site_refinement_flags_posn
S7 S 0.09623(10) 0.57090(6) 0.63237(3) 0.0350(3) Uani 1 1 d .
N10 N 0.1618(3) 0.4182(2) 0.58905(10) 0.0325(5) Uani 1 1 d .
O9 O -0.1540(3) 0.5702(2) 0.63164(10) 0.0477(5) Uani 1 1 d .
C14 C 0.0378(4) 0.0581(3) 0.51104(12) 0.0326(6) Uani 1 1 d .
O8 O 0.2186(3) 0.69106(19) 0.60360(9) 0.0442(5) Uani 1 1 d .
C1 C 0.2177(4) 0.5418(3) 0.71602(12) 0.0327(6) Uani 1 1 d .
C11 C 0.3690(4) 0.3956(3) 0.55886(12) 0.0342(6) Uani 1 1 d .
H11 H 0.4967 0.4608 0.5605 0.041 Uiso 1 1 calc R
C5 C 0.5211(5) 0.5896(4) 0.80413(14) 0.0553(8) Uani 1 1 d .
H5 H 0.6643 0.6336 0.8191 0.066 Uiso 1 1 calc R
C2 C 0.0943(5) 0.4590(3) 0.76070(14) 0.0469(7) Uani 1 1 d .
H2 H -0.0496 0.4154 0.7461 0.056 Uiso 1 1 calc R
C15 C 0.0156(4) 0.2951(3) 0.57625(12) 0.0323(6) Uani 1 1 d .
H15 H -0.1329 0.2816 0.5916 0.039 Uiso 1 1 calc R
C13 C 0.1293(4) 0.1977(3) 0.53716(11) 0.0302(5) Uani 1 1 d .
C3 C 0.1888(7) 0.4422(3) 0.82752(15) 0.0577(9) Uani 1 1 d .
H3 H 0.1081 0.3872 0.8582 0.069 Uiso 1 1 calc R
C12 C 0.3531(4) 0.2620(3) 0.52661(12) 0.0360(6) Uani 1 1 d .
H12 H 0.4678 0.2193 0.5019 0.043 Uiso 1 1 calc R
C6 C 0.4306(4) 0.6086(3) 0.73705(13) 0.0438(7) Uani 1 1 d .
H6 H 0.5114 0.6649 0.7069 0.053 Uiso 1 1 calc R
C4 C 0.4017(6) 0.5068(4) 0.84845(14) 0.0563(8) Uani 1 1 d .
H4 H 0.4653 0.4941 0.8932 0.068 Uiso 1 1 calc R

loop_
_atom_site_aniso_label
_atom_site_aniso_U_11
_atom_site_aniso_U_22
_atom_site_aniso_U_33
_atom_site_aniso_U_23
_atom_site_aniso_U_13
_atom_site_aniso_U_12
S7 0.0329(4) 0.0295(4) 0.0409(4) -0.0053(2) -0.0059(3) 0.0009(2)
N10 0.0306(10) 0.0320(11) 0.0339(11) -0.0059(8) -0.0035(8) -0.0052(8)
O9 0.0300(10) 0.0478(12) 0.0633(13) -0.0162(9) -0.0077(9) 0.0055(8)
C14 0.0349(13) 0.0331(13) 0.0286(13) -0.0009(9) -0.0036(10) -0.0017(10)
O8 0.0559(11) 0.0295(9) 0.0453(10) 0.0022(8) -0.0059(8) -0.0059(8)
C1 0.0325(12) 0.0290(12) 0.0362(13) -0.0063(10) 0.0016(10) 0.0012(10)
C11 0.0325(13) 0.0373(13) 0.0325(13) -0.0020(10) 0.0015(10) -0.0066(11)
C5 0.0453(16) 0.078(2) 0.0410(16) -0.0115(14) -0.0067(13) -0.0079(14)
C2 0.0535(16) 0.0380(14) 0.0497(17) -0.0038(12) 0.0065(13) -0.0136(13)
C15 0.0270(11) 0.0322(13) 0.0366(13) -0.0029(10) -0.0032(10) -0.0053(10)
C13 0.0327(12) 0.0296(12) 0.0267(12) -0.0007(9) -0.0057(9) -0.0020(10)
C3 0.094(2) 0.0375(16) 0.0426(17) 0.0014(12) 0.0137(16) -0.0141(15)
C12 0.0375(13) 0.0384(14) 0.0323(13) -0.0046(10) 0.0030(10) -0.0030(11)
C6 0.0365(14) 0.0585(17) 0.0365(15) -0.0051(12) 0.0033(11) -0.0094(13)
C4 0.080(2) 0.0513(18) 0.0357(15) -0.0040(14) -0.0047(14) 0.0029(17)

loop_
_atom_type_symbol
_atom_type_description
_atom_type_scat_dispersion_real
_atom_type_scat_dispersion_imag
_atom_type_scat_source
C C 0.0181 0.0091 'International Tables Vol C Tables 4.2.6.8 and 6.1.1.4'
H H 0.0000 0.0000 'International Tables Vol C Tables 4.2.6.8 and 6.1.1.4'
N N 0.0311 0.0180 'International Tables Vol C Tables 4.2.6.8 and 6.1.1.4'
O O 0.0492 0.0322 'International Tables Vol C Tables 4.2.6.8 and 6.1.1.4'
S S 0.3331 0.5567 'International Tables Vol C Tables 4.2.6.8 and 6.1.1.4'

loop_
_exptl_crystal_face_index_h
_exptl_crystal_face_index_k
_exptl_crystal_face_index_l
_exptl_crystal_face_perp_dist
-4 0 5 0.1752
0 5 8 0.0351
-2 -4 -4 0.1410
-1 2 -11 0.0364
2 3 8 0.1117
0 -4 10 0.0531
0 -5 -6 0.0407
4 -1 -2 0.1987
0 5 6 0.0374

loop_
_geom_angle_atom_site_label_1
_geom_angle_atom_site_label_2
_geom_angle_atom_site_label_3
_geom_angle
_geom_angle_site_symmetry_1
N10 S7 C1 105.83(11) .
O9 S7 N10 105.00(10) .
O9 S7 C1 108.85(12) .
O8 S7 N10 105.88(11) .
O8 S7 O9 121.57(11) .
O8 S7 C1 108.60(11) .
C11 N10 S7 125.21(16) .
C11 N10 C15 109.13(19) .
C15 N10 S7 125.65(17) .
C14 C14 C13 179.6(4) 3_556
C2 C1 S7 119.70(19) .
C6 C1 S7 118.94(19) .
C6 C1 C2 121.3(2) .
N10 C11 H11 126.1 .
C12 C11 N10 107.8(2) .
C12 C11 H11 126.1 .
C6 C5 H5 119.7 .
C4 C5 H5 119.7 .
C4 C5 C6 120.6(3) .
C1 C2 H2 120.6 .
C1 C2 C3 118.9(3) .
C3 C2 H2 120.6 .
N10 C15 H15 126.2 .
C13 C15 N10 107.5(2) .
C13 C15 H15 126.2 .
C14 C13 C12 126.9(2) .
C15 C13 C14 125.7(2) .
C15 C13 C12 107.4(2) .
C2 C3 H3 120.0 .
C4 C3 C2 120.0(3) .
C4 C3 H3 120.0 .
C11 C12 C13 108.1(2) .
C11 C12 H12 125.9 .
C13 C12 H12 125.9 .
C1 C6 C5 118.5(3) .
C1 C6 H6 120.7 .
C5 C6 H6 120.7 .
C5 C4 C3 120.6(3) .
C5 C4 H4 119.7 .
C3 C4 H4 119.7 .

loop_
_geom_bond_atom_site_label_1
_geom_bond_atom_site_label_2
_geom_bond_distance
_geom_bond_site_symmetry_2
S7 N10 1.668(2) .
S7 O9 1.4244(18) .
S7 O8 1.4236(18) .
S7 C1 1.751(2) .
N10 C11 1.382(3) .
N10 C15 1.389(3) .
C14 C14 1.191(5) 3_556
C14 C13 1.429(3) .
C1 C2 1.387(4) .
C1 C6 1.383(3) .
C11 H11 0.9300 .
C11 C12 1.351(3) .
C5 H5 0.9300 .
C5 C6 1.387(4) .
C5 C4 1.369(4) .
C2 H2 0.9300 .
C2 C3 1.387(4) .
C15 H15 0.9300 .
C15 C13 1.362(3) .
C13 C12 1.430(3) .
C3 H3 0.9300 .
C3 C4 1.374(4) .
C12 H12 0.9300 .
C6 H6 0.9300 .
C4 H4 0.9300 .

loop_
_geom_torsion_atom_site_label_1
_geom_torsion_atom_site_label_2
_geom_torsion_atom_site_label_3
_geom_torsion_atom_site_label_4
_geom_torsion
S7 N10 C11 C12 -177.75(17)
S7 N10 C15 C13 177.55(16)
S7 C1 C2 C3 -177.4(2)
S7 C1 C6 C5 177.6(2)
N10 S7 C1 C2 -83.2(2)
N10 S7 C1 C6 99.9(2)
N10 C11 C12 C13 -0.4(3)
N10 C15 C13 C14 -178.3(2)
N10 C15 C13 C12 0.9(3)
O9 S7 N10 C11 159.1(2)
O9 S7 N10 C15 -19.4(2)
O9 S7 C1 C2 29.2(2)
O9 S7 C1 C6 -147.7(2)
C14 C13 C12 C11 178.8(2)
O8 S7 N10 C11 29.3(2)
O8 S7 N10 C15 -149.19(19)
O8 S7 C1 C2 163.5(2)
O8 S7 C1 C6 -13.4(2)
C1 S7 N10 C11 -85.8(2)
C1 S7 N10 C15 95.6(2)
C1 C2 C3 C4 -0.2(4)
C11 N10 C15 C13 -1.2(3)
C2 C1 C6 C5 0.7(4)
C2 C3 C4 C5 0.8(5)
C15 N10 C11 C12 1.0(3)
C15 C13 C12 C11 -0.3(3)
C6 C1 C2 C3 -0.6(4)
C6 C5 C4 C3 -0.7(5)
C4 C5 C6 C1 -0.1(4)

loop_
_exptl_oxdiff_crystal_face_indexfrac_h
_exptl_oxdiff_crystal_face_indexfrac_k
_exptl_oxdiff_crystal_face_indexfrac_l
_exptl_oxdiff_crystal_face_x
_exptl_oxdiff_crystal_face_y
_exptl_oxdiff_crystal_face_z
-3.5078 0.2805 5.0409 0.7164 -0.5482 0.4316
0.1433 4.5368 7.8626 0.4758 -0.3660 -0.7998
-2.2756 -3.9840 -4.2396 0.0026 0.0088 1.0000
-0.5009 2.4711 -11.2467 0.4263 0.8957 0.1261
2.1780 2.5241 8.0286 -0.1664 -0.3526 -0.9209
-0.1584 -3.6159 9.9890 -0.4243 -0.8907 0.1633
0.1675 -5.1349 -5.9144 -0.6142 0.2159 0.7590
3.6479 -0.9023 -1.7937 -0.8279 0.2933 -0.4782
-0.0238 5.1378 5.8878 0.5860 -0.2058 -0.7837
